data_4502858
loop_
_publ_author_name
'Kapadia, Pradeep P.'
'Swenson, Dale C.'
'Pigge, F. Christopher'

_publ_section_title
;
 Influence of Halogen Bonding Interactions in Crystalline Networks of
 Tetraarylethylene Halobenzoyl Esters
;
_journal_issue 2
_journal_name_full 'Crystal Growth &amp; Design'
_journal_page_first 698
_journal_paper_doi 10.1021/cg200986v
_journal_volume 12
_journal_year 2012
_chemical_formula_moiety ' C54 H32 O8 Br4, C3 H7 N1 O1'
_chemical_formula_sum 'C57 H39 Br4 N O9'
_chemical_formula_weight 1201.53
_chemical_name_systematic
; 
 ? 
;
_space_group_IT_number 14
_symmetry_cell_setting monoclinic
_symmetry_space_group_name_Hall '-P 2yn'
_symmetry_space_group_name_H-M 'P 1 21/n 1'
_atom_sites_solution_hydrogens geom
_atom_sites_solution_primary direct
_atom_sites_solution_secondary difmap
_audit_creation_method SHELXL-97
_cell_angle_alpha 90.00
_cell_angle_beta 93.341(5)
_cell_angle_gamma 90.00
_cell_formula_units_Z 4
_cell_length_a 11.3913(12)
_cell_length_b 14.9677(16)
_cell_length_c 29.896(3)
_cell_measurement_reflns_used 15396
_cell_measurement_temperature 190(2)
_cell_measurement_theta_max 25.35
_cell_measurement_theta_min 1.0
_cell_volume 5088.7(9)
_computing_cell_refinement 'HKL Scalepack (Otwinowski & Minor, 1997)'
_computing_data_collection 'Collect (Nonius BV, 1997-2000)'
_computing_data_reduction 'HKL Denzo, Scalepack (Otwinowski & Minor, 1997)'
_computing_molecular_graphics 'SHELXTL v6.1 (Sheldrick, 2008)'
_computing_publication_material 'SHELXTL v6.1 (Sheldrick, 2008)'
_computing_structure_refinement 'SHELXTL v6.1 (Sheldrick, 2008)'
_computing_structure_solution 'SHELXTL v6.1 (Sheldrick, 2008)'
_diffrn_ambient_temperature 190(2)
_diffrn_detector_area_resol_mean 9
_diffrn_measured_fraction_theta_full 0.998
_diffrn_measured_fraction_theta_max 0.998
_diffrn_measurement_device_type 'Nonius KappaCCD'
_diffrn_measurement_method 'CCD phi and omega scans'
_diffrn_radiation_monochromator graphite
_diffrn_radiation_source 'fine-focus sealed tube'
_diffrn_radiation_type MoK\a
_diffrn_radiation_wavelength 0.71073
_diffrn_reflns_av_R_equivalents 0.0818
_diffrn_reflns_av_sigmaI/netI 0.0744
_diffrn_reflns_limit_h_max 12
_diffrn_reflns_limit_h_min -12
_diffrn_reflns_limit_k_max 16
_diffrn_reflns_limit_k_min -16
_diffrn_reflns_limit_l_max 32
_diffrn_reflns_limit_l_min -32
_diffrn_reflns_number 45136
_diffrn_reflns_theta_full 22.50
_diffrn_reflns_theta_max 22.50
_diffrn_reflns_theta_min 2.32
_diffrn_standards_number 0
_exptl_absorpt_coefficient_mu 3.222
_exptl_absorpt_correction_T_max 0.9533
_exptl_absorpt_correction_T_min 0.5118
_exptl_absorpt_correction_type multi-scan
_exptl_absorpt_process_details 'HKL Scalepack (Otwinowski & Minor, 1997)'
_exptl_crystal_colour colorless
_exptl_crystal_density_diffrn 1.568
_exptl_crystal_density_method 'not measured'
_exptl_crystal_description blade
_exptl_crystal_F_000 2400
_exptl_crystal_size_max 0.24
_exptl_crystal_size_mid 0.10
_exptl_crystal_size_min 0.02
_refine_diff_density_max 0.831
_refine_diff_density_min -0.611
_refine_diff_density_rms 0.078
_refine_ls_extinction_method none
_refine_ls_goodness_of_fit_ref 1.023
_refine_ls_hydrogen_treatment constr
_refine_ls_matrix_type full
_refine_ls_number_parameters 642
_refine_ls_number_reflns 6649
_refine_ls_number_restraints 183
_refine_ls_restrained_S_all 1.015
_refine_ls_R_factor_all 0.1060
_refine_ls_R_factor_gt 0.0519
_refine_ls_shift/su_max 0.001
_refine_ls_shift/su_mean 0.000
_refine_ls_structure_factor_coef Fsqd
_refine_ls_weighting_details 'calc w=1/[\s^2^(Fo^2^)+(0.0605P)^2^+3.0955P] where P=(Fo^2^+2Fc^2^)/3'
_refine_ls_weighting_scheme calc
_refine_ls_wR_factor_gt 0.1124
_refine_ls_wR_factor_ref 0.1336
_reflns_number_gt 4033
_reflns_number_total 6649
_reflns_threshold_expression >2sigma(I)
_cod_data_source_file cg200986v_si_002.cif
_cod_data_source_block 8.(dmf)
_cod_depositor_comments
;
The following automatic conversions were performed:

'_symmetry_cell_setting' value 'Monoclinic' changed to 'monoclinic'
according to /home/saulius/struct/CIF-dictionaries/cif_core.dic
dictionary named 'cif_core.dic' version 2.4.1 from 2010-06-29.

Automatic conversion script
Id: cif_fix_values 1715 2011-07-08 13:25:40Z adriana 
;
_cod_original_sg_symbol_Hall ' -P 2yn '
_cod_original_sg_symbol_H-M ' P 21/n '
_cod_original_formula_sum ' C57 H39 Br4 N O9'
_cod_database_code 4502858

loop_
_symmetry_equiv_pos_as_xyz
'x, y, z'
'-x+1/2, y+1/2, -z+1/2'
'-x, -y, -z'
'x-1/2, -y-1/2, z-1/2'

loop_
_atom_site_label
_atom_site_type_symbol
_atom_site_fract_x
_atom_site_fract_y
_atom_site_fract_z
_atom_site_U_iso_or_equiv
_atom_site_adp_type
_atom_site_occupancy
_atom_site_symmetry_multiplicity
_atom_site_calc_flag
_atom_site_refinement_flags
Br1 Br -0.46131(8) 0.19317(5) -0.56502(3) 0.0757(3) Uani 1 1 d U
Br2 Br -0.44692(6) 1.06757(5) -0.43509(3) 0.0639(3) Uani 1 1 d U
Br3 Br 0.73120(7) 0.36483(5) 0.01012(3) 0.0725(3) Uani 1 1 d U
Br4 Br 0.38131(8) -0.13255(6) -0.06598(3) 0.0778(3) Uani 1 1 d U
C1A C -0.0271(5) 0.3882(4) -0.26248(19) 0.0349(15) Uani 1 1 d U
C2A C 0.0204(5) 0.4653(4) -0.24667(19) 0.0335(14) Uani 1 1 d U
C1 C -0.1131(5) 0.3837(3) -0.3015(2) 0.0324(14) Uani 1 1 d U
C2 C -0.2231(6) 0.3475(4) -0.2965(2) 0.0468(17) Uani 1 1 d U
H2 H -0.2434 0.3278 -0.2678 0.056 Uiso 1 1 calc R
C3 C -0.3048(6) 0.3391(4) -0.3327(2) 0.0542(18) Uani 1 1 d U
H3 H -0.3811 0.3159 -0.3288 0.065 Uiso 1 1 calc R
C4 C -0.2723(6) 0.3651(4) -0.3739(2) 0.0460(17) Uani 1 1 d U
C5 C -0.1650(6) 0.4009(5) -0.3808(2) 0.0546(19) Uani 1 1 d U
H5 H -0.1449 0.4187 -0.4099 0.066 Uiso 1 1 calc R
C6 C -0.0860(6) 0.4106(4) -0.3440(2) 0.0474(17) Uani 1 1 d U
H6 H -0.0112 0.4364 -0.3481 0.057 Uiso 1 1 calc R
O1 O -0.3479(4) 0.3475(3) -0.41234(15) 0.0633(14) Uani 1 1 d U
C7 C -0.4395(6) 0.4055(5) -0.4213(3) 0.0513(18) Uani 1 1 d U
O2 O -0.4637(4) 0.4661(3) -0.39846(16) 0.0611(14) Uani 1 1 d U
C8 C -0.5023(6) 0.3782(5) -0.4652(2) 0.0525(18) Uani 1 1 d U
C9 C -0.4614(6) 0.3084(4) -0.4901(2) 0.0494(17) Uani 1 1 d U
H9 H -0.3947 0.2746 -0.4796 0.059 Uiso 1 1 calc R
C10 C -0.5201(6) 0.2889(4) -0.5308(2) 0.0560(18) Uani 1 1 d U
C11 C -0.6171(6) 0.3376(5) -0.5467(3) 0.063(2) Uani 1 1 d U
H11 H -0.6558 0.3237 -0.5748 0.075 Uiso 1 1 calc R
C12 C -0.6558(7) 0.4051(6) -0.5215(3) 0.067(2) Uani 1 1 d U
H12 H -0.7229 0.4381 -0.5322 0.080 Uiso 1 1 calc R
C13 C -0.6000(6) 0.4276(5) -0.4803(2) 0.0567(19) Uani 1 1 d U
H13 H -0.6280 0.4755 -0.4630 0.068 Uiso 1 1 calc R
C21 C -0.0182(6) 0.5558(4) -0.26404(19) 0.0345(15) Uani 1 1 d U
C22 C -0.1367(6) 0.5785(4) -0.2700(2) 0.0416(16) Uani 1 1 d U
H22 H -0.1948 0.5354 -0.2637 0.050 Uiso 1 1 calc R
C23 C -0.1719(6) 0.6628(4) -0.2851(2) 0.0425(16) Uani 1 1 d U
H23 H -0.2529 0.6776 -0.2888 0.051 Uiso 1 1 calc R
C24 C -0.0873(6) 0.7240(4) -0.2946(2) 0.0380(16) Uani 1 1 d U
C25 C 0.0312(6) 0.7039(4) -0.28901(19) 0.0404(16) Uani 1 1 d U
H25 H 0.0887 0.7472 -0.2956 0.048 Uiso 1 1 calc R
C26 C 0.0651(6) 0.6195(4) -0.2737(2) 0.0408(16) Uani 1 1 d U
H26 H 0.1463 0.6053 -0.2698 0.049 Uiso 1 1 calc R
O3 O -0.1162(4) 0.8132(2) -0.30639(14) 0.0449(11) Uani 1 1 d U
C27 C -0.1867(6) 0.8288(4) -0.3435(2) 0.0421(17) Uani 1 1 d U
O4 O -0.2204(5) 0.7710(3) -0.36897(16) 0.0687(16) Uani 1 1 d U
C28 C -0.2179(5) 0.9253(4) -0.3486(2) 0.0360(15) Uani 1 1 d U
C29 C -0.3006(5) 0.9471(4) -0.3833(2) 0.0394(16) Uani 1 1 d U
H29 H -0.3352 0.9020 -0.4022 0.047 Uiso 1 1 calc R
C30 C -0.3309(5) 1.0371(4) -0.3895(2) 0.0421(16) Uani 1 1 d U
C31 C -0.2810(6) 1.1020(4) -0.3628(2) 0.0487(18) Uani 1 1 d U
H31 H -0.3022 1.1628 -0.3676 0.058 Uiso 1 1 calc R
C32 C -0.1994(6) 1.0796(4) -0.3286(2) 0.0499(18) Uani 1 1 d U
H32 H -0.1652 1.1252 -0.3100 0.060 Uiso 1 1 calc R
C33 C -0.1667(6) 0.9906(4) -0.3210(2) 0.0442(17) Uani 1 1 d U
H33 H -0.1106 0.9753 -0.2974 0.053 Uiso 1 1 calc R
C41 C 0.1193(5) 0.4665(3) -0.2112(2) 0.0304(14) Uani 1 1 d U
C42 C 0.1046(5) 0.5063(4) -0.1698(2) 0.0347(15) Uani 1 1 d U
H42 H 0.0313 0.5326 -0.1638 0.042 Uiso 1 1 calc R
C43 C 0.1963(6) 0.5077(4) -0.1374(2) 0.0399(16) Uani 1 1 d U
H43 H 0.1858 0.5346 -0.1091 0.048 Uiso 1 1 calc R
C44 C 0.3023(6) 0.4704(4) -0.1461(2) 0.0353(15) Uani 1 1 d U
C45 C 0.3202(5) 0.4311(4) -0.1866(2) 0.0364(15) Uani 1 1 d U
H45 H 0.3945 0.4065 -0.1926 0.044 Uiso 1 1 calc R
C46 C 0.2277(5) 0.4282(4) -0.2184(2) 0.0359(15) Uani 1 1 d U
H46 H 0.2383 0.3991 -0.2461 0.043 Uiso 1 1 calc R
O5 O 0.3953(4) 0.4715(3) -0.11230(13) 0.0438(11) Uani 1 1 d U
C47 C 0.4524(6) 0.5506(5) -0.1061(2) 0.0459(17) Uani 1 1 d U
O6 O 0.4310(4) 0.6144(3) -0.13007(16) 0.0581(13) Uani 1 1 d U
C48 C 0.5418(5) 0.5501(4) -0.0669(2) 0.0380(15) Uani 1 1 d U
C49 C 0.5811(5) 0.4690(4) -0.0495(2) 0.0437(16) Uani 1 1 d U
H49 H 0.5518 0.4137 -0.0610 0.052 Uiso 1 1 calc R
C50 C 0.6679(6) 0.4732(5) -0.0133(2) 0.0536(18) Uani 1 1 d U
C51 C 0.7068(6) 0.5545(5) 0.0030(2) 0.0588(19) Uani 1 1 d U
H51 H 0.7653 0.5549 0.0270 0.071 Uiso 1 1 calc R
C52 C 0.6635(6) 0.6398(6) -0.0144(2) 0.066(2) Uani 1 1 d U
H52 H 0.6878 0.6960 -0.0023 0.079 Uiso 1 1 calc R
C53 C 0.5830(6) 0.6302(4) -0.0506(2) 0.0541(18) Uani 1 1 d U
H53 H 0.5543 0.6830 -0.0650 0.065 Uiso 1 1 calc R
C61 C 0.0085(5) 0.2996(4) -0.2424(2) 0.0328(15) Uani 1 1 d U
C62 C -0.0018(6) 0.2814(4) -0.1980(2) 0.0421(17) Uani 1 1 d U
H62 H -0.0343 0.3249 -0.1792 0.051 Uiso 1 1 calc R
C63 C 0.0352(6) 0.1989(4) -0.1800(2) 0.0494(18) Uani 1 1 d U
H63 H 0.0283 0.1863 -0.1491 0.059 Uiso 1 1 calc R
C64 C 0.0814(6) 0.1370(4) -0.2076(2) 0.0435(17) Uani 1 1 d U
C65 C 0.0911(6) 0.1532(4) -0.2522(2) 0.0440(17) Uani 1 1 d U
H65 H 0.1242 0.1095 -0.2707 0.053 Uiso 1 1 calc R
C66 C 0.0523(5) 0.2339(4) -0.2701(2) 0.0385(16) Uani 1 1 d U
H66 H 0.0554 0.2446 -0.3013 0.046 Uiso 1 1 calc R
O7 O 0.1299(4) 0.0595(3) -0.18667(15) 0.0534(13) Uani 1 1 d U
C67 C 0.0793(6) -0.0192(4) -0.1979(2) 0.0448(17) Uani 1 1 d U
O8 O -0.0003(5) -0.0277(3) -0.22518(16) 0.0628(14) Uani 1 1 d U
C68 C 0.1419(6) -0.0943(4) -0.1725(2) 0.0428(16) Uani 1 1 d U
C69 C 0.2204(6) -0.0783(4) -0.1378(2) 0.0479(17) Uani 1 1 d U
H69 H 0.2403 -0.0188 -0.1292 0.058 Uiso 1 1 calc R
C70 C 0.2714(6) -0.1508(5) -0.1147(2) 0.0531(18) Uani 1 1 d U
C71 C 0.2430(7) -0.2383(5) -0.1279(3) 0.064(2) Uani 1 1 d U
H71 H 0.2786 -0.2878 -0.1125 0.077 Uiso 1 1 calc R
C72 C 0.1625(7) -0.2514(5) -0.1636(3) 0.070(2) Uani 1 1 d U
H72 H 0.1416 -0.3106 -0.1723 0.084 Uiso 1 1 calc R
C73 C 0.1119(6) -0.1805(4) -0.1869(2) 0.0540(19) Uani 1 1 d U
H73 H 0.0581 -0.1899 -0.2119 0.065 Uiso 1 1 calc R
O81 O 0.6386(10) -0.0871(7) -0.0034(3) 0.171(4) Uani 1 1 d U
C81 C 0.6422(16) -0.1099(8) 0.0259(4) 0.159(6) Uani 1 1 d U
H81 H 0.7244 -0.1113 0.0332 0.190 Uiso 1 1 calc R
N81 N 0.5983(7) -0.1415(4) 0.0630(2) 0.082(2) Uani 1 1 d U
C82 C 0.6680(11) -0.1897(8) 0.0957(4) 0.174(6) Uani 1 1 d U
H82A H 0.7478 -0.1967 0.0856 0.261 Uiso 1 1 calc R
H82B H 0.6331 -0.2487 0.1000 0.261 Uiso 1 1 calc R
H82C H 0.6712 -0.1569 0.1241 0.261 Uiso 1 1 calc R
C83 C 0.4805(10) -0.1314(9) 0.0719(5) 0.201(7) Uani 1 1 d U
H83A H 0.4428 -0.0898 0.0503 0.301 Uiso 1 1 calc R
H83B H 0.4747 -0.1079 0.1023 0.301 Uiso 1 1 calc R
H83C H 0.4410 -0.1895 0.0695 0.301 Uiso 1 1 calc R

loop_
_atom_site_aniso_label
_atom_site_aniso_U_11
_atom_site_aniso_U_22
_atom_site_aniso_U_33
_atom_site_aniso_U_23
_atom_site_aniso_U_13
_atom_site_aniso_U_12
Br1 0.0850(7) 0.0772(6) 0.0611(6) -0.0012(4) -0.0293(5) -0.0087(5)
Br2 0.0462(5) 0.0766(5) 0.0684(6) 0.0354(4) -0.0012(4) 0.0126(4)
Br3 0.0688(6) 0.0877(6) 0.0594(6) 0.0126(5) -0.0103(5) 0.0173(5)
Br4 0.0748(7) 0.0972(7) 0.0602(6) 0.0222(5) -0.0066(5) 0.0227(5)
C1A 0.040(4) 0.033(3) 0.031(4) -0.002(3) -0.003(3) 0.002(3)
C2A 0.036(4) 0.036(3) 0.027(4) 0.000(3) -0.002(3) 0.002(3)
C1 0.038(4) 0.027(3) 0.032(4) -0.001(3) -0.009(3) 0.006(3)
C2 0.047(4) 0.051(4) 0.041(4) 0.003(3) -0.007(3) -0.006(3)
C3 0.037(4) 0.068(5) 0.057(4) -0.008(4) -0.002(3) -0.013(4)
C4 0.044(4) 0.050(4) 0.042(4) -0.013(3) -0.018(3) 0.009(3)
C5 0.055(5) 0.076(5) 0.032(4) 0.003(4) -0.009(3) -0.007(4)
C6 0.044(4) 0.059(4) 0.038(4) 0.005(3) -0.008(3) -0.009(3)
O1 0.056(3) 0.073(3) 0.057(3) -0.017(3) -0.031(3) 0.013(2)
C7 0.038(4) 0.070(5) 0.045(5) 0.017(4) -0.003(4) -0.003(4)
O2 0.058(4) 0.073(4) 0.051(3) 0.004(3) -0.007(3) 0.012(3)
C8 0.039(4) 0.066(5) 0.051(4) 0.013(3) -0.012(3) -0.015(3)
C9 0.045(4) 0.048(4) 0.053(4) 0.017(3) -0.015(3) -0.010(3)
C10 0.048(5) 0.061(5) 0.056(5) 0.015(3) -0.020(4) -0.025(3)
C11 0.053(5) 0.084(6) 0.049(5) 0.016(4) -0.023(4) -0.016(4)
C12 0.052(5) 0.090(6) 0.056(5) 0.023(4) -0.018(4) -0.004(4)
C13 0.042(4) 0.077(5) 0.050(5) 0.017(4) -0.006(4) -0.002(4)
C21 0.043(4) 0.033(3) 0.026(4) -0.007(3) -0.013(3) 0.002(3)
C22 0.046(4) 0.036(4) 0.042(4) 0.003(3) 0.002(4) -0.001(3)
C23 0.043(4) 0.039(4) 0.045(4) 0.004(3) -0.003(3) 0.005(3)
C24 0.050(4) 0.028(3) 0.034(4) 0.001(3) -0.008(3) 0.004(3)
C25 0.051(4) 0.031(3) 0.038(4) 0.004(3) -0.007(4) -0.008(3)
C26 0.039(4) 0.038(4) 0.044(4) 0.001(3) -0.012(3) 0.004(3)
O3 0.059(3) 0.028(2) 0.045(3) 0.003(2) -0.018(2) 0.006(2)
C27 0.049(5) 0.046(4) 0.030(4) 0.001(3) -0.008(3) 0.009(3)
O4 0.106(4) 0.045(3) 0.051(3) -0.006(2) -0.035(3) 0.014(3)
C28 0.041(4) 0.035(3) 0.032(4) 0.003(3) 0.004(3) 0.002(3)
C29 0.032(4) 0.047(4) 0.039(4) 0.004(3) -0.001(3) 0.000(3)
C30 0.037(4) 0.047(4) 0.042(4) 0.014(3) 0.008(3) 0.007(3)
C31 0.057(5) 0.034(4) 0.056(5) 0.010(3) 0.011(4) 0.009(3)
C32 0.062(5) 0.039(4) 0.050(5) -0.010(3) 0.006(4) 0.003(4)
C33 0.045(4) 0.044(4) 0.043(4) -0.001(3) -0.001(3) 0.006(3)
C41 0.036(4) 0.024(3) 0.032(4) 0.001(3) -0.002(3) -0.001(3)
C42 0.034(4) 0.037(4) 0.032(4) 0.000(3) -0.003(3) 0.010(3)
C43 0.047(4) 0.038(4) 0.034(4) -0.005(3) -0.005(3) 0.002(3)
C44 0.038(4) 0.031(4) 0.035(4) 0.003(3) -0.014(3) -0.002(3)
C45 0.035(4) 0.033(4) 0.040(4) 0.002(3) -0.007(3) 0.003(3)
C46 0.043(4) 0.031(3) 0.034(4) -0.009(3) -0.002(3) 0.003(3)
O5 0.049(3) 0.044(3) 0.036(3) -0.001(2) -0.015(2) -0.004(2)
C47 0.044(4) 0.052(5) 0.042(4) -0.008(3) 0.004(3) 0.007(3)
O6 0.064(4) 0.047(3) 0.061(3) 0.011(2) -0.012(3) 0.002(2)
C48 0.024(4) 0.051(4) 0.040(4) -0.004(3) 0.007(3) 0.003(3)
C49 0.038(4) 0.058(4) 0.035(4) -0.006(3) 0.009(3) 0.001(3)
C50 0.044(5) 0.090(5) 0.027(4) 0.001(4) 0.004(3) 0.005(4)
C51 0.038(5) 0.099(5) 0.039(5) -0.022(4) 0.001(4) -0.017(4)
C52 0.023(4) 0.135(6) 0.040(5) 0.012(4) -0.005(3) -0.002(4)
C53 0.048(5) 0.051(4) 0.064(5) -0.011(4) 0.013(4) -0.006(3)
C61 0.038(4) 0.032(3) 0.027(4) -0.004(3) -0.006(3) -0.003(3)
C62 0.053(5) 0.038(4) 0.035(4) -0.003(3) -0.001(3) 0.000(3)
C63 0.064(5) 0.048(4) 0.035(4) 0.004(3) -0.005(4) -0.002(3)
C64 0.040(4) 0.039(4) 0.048(4) 0.002(3) -0.019(3) 0.004(3)
C65 0.053(5) 0.033(4) 0.046(4) -0.001(3) -0.004(4) 0.002(3)
C66 0.046(4) 0.041(4) 0.028(4) -0.001(3) -0.006(3) 0.002(3)
O7 0.065(3) 0.034(2) 0.058(3) 0.002(2) -0.027(3) 0.003(2)
C67 0.050(5) 0.048(4) 0.036(4) 0.003(3) -0.004(3) -0.006(3)
O8 0.077(4) 0.056(3) 0.052(3) 0.007(2) -0.026(3) -0.015(3)
C68 0.048(4) 0.034(3) 0.046(4) 0.008(3) 0.006(3) -0.002(3)
C69 0.056(5) 0.037(4) 0.051(5) 0.009(3) 0.003(3) 0.007(3)
C70 0.054(5) 0.060(4) 0.045(4) 0.009(3) 0.006(3) 0.017(4)
C71 0.080(6) 0.042(4) 0.072(6) 0.020(4) 0.011(4) 0.024(4)
C72 0.091(7) 0.038(4) 0.083(6) 0.003(4) 0.014(5) 0.007(4)
C73 0.070(5) 0.046(4) 0.047(5) 0.003(3) 0.010(4) -0.001(4)
O81 0.252(11) 0.199(9) 0.065(6) 0.001(6) 0.027(7) -0.060(8)
C81 0.301(18) 0.114(10) 0.064(8) -0.019(7) 0.035(10) -0.099(10)
N81 0.097(6) 0.086(5) 0.060(5) -0.002(4) -0.009(4) 0.003(4)
C82 0.188(12) 0.184(12) 0.146(11) 0.042(9) -0.034(10) 0.093(10)
C83 0.088(8) 0.207(14) 0.31(2) 0.102(13) 0.004(10) 0.006(9)

loop_
_atom_type_symbol
_atom_type_description
_atom_type_scat_dispersion_real
_atom_type_scat_dispersion_imag
_atom_type_scat_source
C C 0.0033 0.0016 'International Tables Vol C Tables 4.2.6.8 and 6.1.1.4'
H H 0.0000 0.0000 'International Tables Vol C Tables 4.2.6.8 and 6.1.1.4'
N N 0.0061 0.0033 'International Tables Vol C Tables 4.2.6.8 and 6.1.1.4'
O O 0.0106 0.0060 'International Tables Vol C Tables 4.2.6.8 and 6.1.1.4'
Br Br -0.2901 2.4595 'International Tables Vol C Tables 4.2.6.8 and 6.1.1.4'

loop_
_geom_angle_atom_site_label_1
_geom_angle_atom_site_label_2
_geom_angle_atom_site_label_3
_geom_angle
C2A C1A C1 123.3(5)
C2A C1A C61 121.5(5)
C1 C1A C61 115.2(5)
C1A C2A C41 121.8(5)
C1A C2A C21 123.1(5)
C41 C2A C21 115.1(5)
C2 C1 C6 117.7(6)
C2 C1 C1A 119.8(6)
C6 C1 C1A 122.5(6)
C1 C2 C3 121.5(6)
C1 C2 H2 119.3
C3 C2 H2 119.3
C4 C3 C2 118.2(6)
C4 C3 H3 120.9
C2 C3 H3 120.9
C5 C4 C3 123.0(6)
C5 C4 O1 117.1(6)
C3 C4 O1 119.7(6)
C4 C5 C6 117.7(6)
C4 C5 H5 121.1
C6 C5 H5 121.1
C1 C6 C5 121.9(6)
C1 C6 H6 119.0
C5 C6 H6 119.0
C7 O1 C4 117.4(5)
O2 C7 O1 125.0(7)
O2 C7 C8 126.6(7)
O1 C7 C8 108.4(7)
C9 C8 C13 121.1(7)
C9 C8 C7 121.0(7)
C13 C8 C7 117.9(7)
C8 C9 C10 118.2(7)
C8 C9 H9 120.9
C10 C9 H9 120.9
C11 C10 C9 121.7(7)
C11 C10 Br1 120.7(6)
C9 C10 Br1 117.6(6)
C12 C11 C10 118.9(7)
C12 C11 H11 120.5
C10 C11 H11 120.5
C11 C12 C13 121.8(8)
C11 C12 H12 119.1
C13 C12 H12 119.1
C8 C13 C12 118.2(7)
C8 C13 H13 120.9
C12 C13 H13 120.9
C26 C21 C22 118.4(5)
C26 C21 C2A 120.0(6)
C22 C21 C2A 121.6(6)
C23 C22 C21 121.4(6)
C23 C22 H22 119.3
C21 C22 H22 119.3
C24 C23 C22 118.7(6)
C24 C23 H23 120.6
C22 C23 H23 120.6
C23 C24 C25 121.5(6)
C23 C24 O3 121.8(6)
C25 C24 O3 116.5(5)
C24 C25 C26 119.2(6)
C24 C25 H25 120.4
C26 C25 H25 120.4
C21 C26 C25 120.8(6)
C21 C26 H26 119.6
C25 C26 H26 119.6
C27 O3 C24 119.1(5)
O4 C27 O3 123.3(6)
O4 C27 C28 124.6(6)
O3 C27 C28 112.2(5)
C33 C28 C29 121.3(6)
C33 C28 C27 122.1(6)
C29 C28 C27 116.6(6)
C28 C29 C30 118.2(6)
C28 C29 H29 120.9
C30 C29 H29 120.9
C31 C30 C29 121.2(6)
C31 C30 Br2 119.9(5)
C29 C30 Br2 118.8(5)
C30 C31 C32 120.0(6)
C30 C31 H31 120.0
C32 C31 H31 120.0
C31 C32 C33 120.9(6)
C31 C32 H32 119.6
C33 C32 H32 119.6
C28 C33 C32 118.4(6)
C28 C33 H33 120.8
C32 C33 H33 120.8
C46 C41 C42 117.9(5)
C46 C41 C2A 121.5(5)
C42 C41 C2A 120.6(5)
C43 C42 C41 120.3(6)
C43 C42 H42 119.8
C41 C42 H42 119.8
C44 C43 C42 119.9(6)
C44 C43 H43 120.1
C42 C43 H43 120.1
C43 C44 C45 121.4(6)
C43 C44 O5 119.2(6)
C45 C44 O5 119.3(6)
C44 C45 C46 118.4(6)
C44 C45 H45 120.8
C46 C45 H45 120.8
C45 C46 C41 122.1(6)
C45 C46 H46 119.0
C41 C46 H46 119.0
C47 O5 C44 116.0(5)
O6 C47 O5 121.9(6)
O6 C47 C48 124.6(6)
O5 C47 C48 113.4(6)
C53 C48 C49 122.5(6)
C53 C48 C47 118.4(6)
C49 C48 C47 119.1(6)
C48 C49 C50 116.3(6)
C48 C49 H49 121.9
C50 C49 H49 121.9
C51 C50 C49 120.3(7)
C51 C50 Br3 121.2(6)
C49 C50 Br3 118.4(5)
C50 C51 C52 123.7(7)
C50 C51 H51 118.2
C52 C51 H51 118.2
C53 C52 C51 112.6(7)
C53 C52 H52 123.7
C51 C52 H52 123.7
C48 C53 C52 124.6(7)
C48 C53 H53 117.7
C52 C53 H53 117.7
C62 C61 C66 119.3(5)
C62 C61 C1A 121.9(5)
C66 C61 C1A 118.8(5)
C61 C62 C63 120.5(6)
C61 C62 H62 119.7
C63 C62 H62 119.7
C64 C63 C62 118.8(6)
C64 C63 H63 120.6
C62 C63 H63 120.6
C65 C64 C63 121.7(6)
C65 C64 O7 121.7(6)
C63 C64 O7 116.3(6)
C64 C65 C66 119.4(6)
C64 C65 H65 120.3
C66 C65 H65 120.3
C65 C66 C61 120.2(6)
C65 C66 H66 119.9
C61 C66 H66 119.9
C67 O7 C64 117.2(5)
O8 C67 O7 124.2(6)
O8 C67 C68 125.6(6)
O7 C67 C68 110.1(6)
C69 C68 C73 122.6(6)
C69 C68 C67 121.7(6)
C73 C68 C67 115.7(6)
C68 C69 C70 118.7(6)
C68 C69 H69 120.6
C70 C69 H69 120.6
C69 C70 C71 120.3(7)
C69 C70 Br4 120.6(5)
C71 C70 Br4 119.0(5)
C72 C71 C70 118.9(6)
C72 C71 H71 120.5
C70 C71 H71 120.5
C73 C72 C71 121.4(7)
C73 C72 H72 119.3
C71 C72 H72 119.3
C72 C73 C68 118.0(7)
C72 C73 H73 121.0
C68 C73 H73 121.0
O81 C81 N81 155(2)
O81 C81 H81 102.3
N81 C81 H81 102.3
C81 N81 C83 122.3(11)
C81 N81 C82 122.2(12)
C83 N81 C82 115.5(10)
N81 C82 H82A 109.5
N81 C82 H82B 109.5
H82A C82 H82B 109.5
N81 C82 H82C 109.5
H82A C82 H82C 109.5
H82B C82 H82C 109.5
N81 C83 H83A 109.5
N81 C83 H83B 109.5
H83A C83 H83B 109.5
N81 C83 H83C 109.5
H83A C83 H83C 109.5
H83B C83 H83C 109.5

loop_
_geom_bond_atom_site_label_1
_geom_bond_atom_site_label_2
_geom_bond_distance
Br1 C10 1.905(7)
Br2 C30 1.898(6)
Br3 C50 1.893(7)
Br4 C70 1.884(7)
C1A C2A 1.348(7)
C1A C1 1.480(8)
C1A C61 1.502(8)
C2A C41 1.501(8)
C2A C21 1.507(8)
C1 C2 1.381(8)
C1 C6 1.385(8)
C2 C3 1.391(9)
C2 H2 0.9500
C3 C4 1.362(9)
C3 H3 0.9500
C4 C5 1.362(9)
C4 O1 1.421(7)
C5 C6 1.389(8)
C5 H5 0.9500
C6 H6 0.9500
O1 C7 1.372(8)
C7 O2 1.177(8)
C7 C8 1.512(10)
C8 C9 1.381(9)
C8 C13 1.390(9)
C9 C10 1.385(9)
C9 H9 0.9500
C10 C11 1.384(9)
C11 C12 1.348(10)
C11 H11 0.9500
C12 C13 1.396(9)
C12 H12 0.9500
C13 H13 0.9500
C21 C26 1.388(8)
C21 C22 1.393(8)
C22 C23 1.391(8)
C22 H22 0.9500
C23 C24 1.371(8)
C23 H23 0.9500
C24 C25 1.384(8)
C24 O3 1.414(6)
C25 C26 1.391(7)
C25 H25 0.9500
C26 H26 0.9500
O3 C27 1.353(7)
C27 O4 1.200(7)
C27 C28 1.493(8)
C28 C33 1.387(8)
C28 C29 1.398(8)
C29 C30 1.400(8)
C29 H29 0.9500
C30 C31 1.362(8)
C31 C32 1.383(9)
C31 H31 0.9500
C32 C33 1.397(8)
C32 H32 0.9500
C33 H33 0.9500
C41 C46 1.390(8)
C41 C42 1.392(8)
C42 C43 1.383(8)
C42 H42 0.9500
C43 C44 1.369(8)
C43 H43 0.9500
C44 C45 1.372(8)
C44 O5 1.421(7)
C45 C46 1.379(8)
C45 H45 0.9500
C46 H46 0.9500
O5 C47 1.358(7)
C47 O6 1.209(7)
C47 C48 1.507(9)
C48 C53 1.368(8)
C48 C49 1.384(8)
C49 C50 1.424(9)
C49 H49 0.9500
C50 C51 1.375(9)
C51 C52 1.455(9)
C51 H51 0.9500
C52 C53 1.384(9)
C52 H52 0.9500
C53 H53 0.9500
C61 C62 1.367(8)
C61 C66 1.396(8)
C62 C63 1.402(8)
C62 H62 0.9500
C63 C64 1.367(8)
C63 H63 0.9500
C64 C65 1.365(8)
C64 O7 1.415(7)
C65 C66 1.384(8)
C65 H65 0.9500
C66 H66 0.9500
O7 C67 1.346(7)
C67 O8 1.191(7)
C67 C68 1.511(9)
C68 C69 1.353(9)
C68 C73 1.395(8)
C69 C70 1.394(8)
C69 H69 0.9500
C70 C71 1.401(9)
C71 C72 1.380(10)
C71 H71 0.9500
C72 C73 1.377(9)
C72 H72 0.9500
C73 H73 0.9500
O81 C81 0.937(11)
C81 N81 1.331(13)
C81 H81 0.9500
N81 C83 1.392(12)
N81 C82 1.419(11)
C82 H82A 0.9800
C82 H82B 0.9800
C82 H82C 0.9800
C83 H83A 0.9800
C83 H83B 0.9800
C83 H83C 0.9800

loop_
_geom_torsion_atom_site_label_1
_geom_torsion_atom_site_label_2
_geom_torsion_atom_site_label_3
_geom_torsion_atom_site_label_4
_geom_torsion
C1 C1A C2A C41 -171.5(6)
C61 C1A C2A C41 5.9(9)
C1 C1A C2A C21 6.4(9)
C61 C1A C2A C21 -176.2(5)
C2A C1A C1 C2 -121.0(7)
C61 C1A C1 C2 61.5(7)
C2A C1A C1 C6 62.3(8)
C61 C1A C1 C6 -115.2(6)
C6 C1 C2 C3 -0.8(9)
C1A C1 C2 C3 -177.6(6)
C1 C2 C3 C4 2.0(10)
C2 C3 C4 C5 -1.8(10)
C2 C3 C4 O1 172.4(5)
C3 C4 C5 C6 0.3(10)
O1 C4 C5 C6 -174.0(6)
C2 C1 C6 C5 -0.8(9)
C1A C1 C6 C5 176.0(6)
C4 C5 C6 C1 1.1(10)
C5 C4 O1 C7 -103.9(7)
C3 C4 O1 C7 81.6(8)
C4 O1 C7 O2 -4.0(10)
C4 O1 C7 C8 175.9(6)
O2 C7 C8 C9 176.6(7)
O1 C7 C8 C9 -3.3(8)
O2 C7 C8 C13 -1.2(11)
O1 C7 C8 C13 178.9(6)
C13 C8 C9 C10 0.2(10)
C7 C8 C9 C10 -177.4(6)
C8 C9 C10 C11 0.2(10)
C8 C9 C10 Br1 179.3(5)
C9 C10 C11 C12 -0.6(11)
Br1 C10 C11 C12 -179.8(6)
C10 C11 C12 C13 0.7(12)
C9 C8 C13 C12 -0.2(10)
C7 C8 C13 C12 177.6(6)
C11 C12 C13 C8 -0.3(11)
C1A C2A C21 C26 -134.4(6)
C41 C2A C21 C26 43.6(8)
C1A C2A C21 C22 46.8(9)
C41 C2A C21 C22 -135.2(6)
C26 C21 C22 C23 -0.3(9)
C2A C21 C22 C23 178.5(5)
C21 C22 C23 C24 0.6(9)
C22 C23 C24 C25 -0.7(9)
C22 C23 C24 O3 -174.6(5)
C23 C24 C25 C26 0.3(9)
O3 C24 C25 C26 174.5(5)
C22 C21 C26 C25 0.0(9)
C2A C21 C26 C25 -178.9(5)
C24 C25 C26 C21 0.0(9)
C23 C24 O3 C27 -60.9(8)
C25 C24 O3 C27 124.9(6)
C24 O3 C27 O4 -5.0(9)
C24 O3 C27 C28 174.3(5)
O4 C27 C28 C33 -173.0(7)
O3 C27 C28 C33 7.7(8)
O4 C27 C28 C29 6.0(10)
O3 C27 C28 C29 -173.4(5)
C33 C28 C29 C30 -0.2(9)
C27 C28 C29 C30 -179.2(5)
C28 C29 C30 C31 0.5(9)
C28 C29 C30 Br2 -177.8(4)
C29 C30 C31 C32 -0.5(10)
Br2 C30 C31 C32 177.8(5)
C30 C31 C32 C33 0.3(10)
C29 C28 C33 C32 0.0(9)
C27 C28 C33 C32 178.8(6)
C31 C32 C33 C28 0.0(9)
C1A C2A C41 C46 61.9(8)
C21 C2A C41 C46 -116.2(6)
C1A C2A C41 C42 -117.9(6)
C21 C2A C41 C42 64.0(7)
C46 C41 C42 C43 0.6(8)
C2A C41 C42 C43 -179.6(5)
C41 C42 C43 C44 0.4(9)
C42 C43 C44 C45 0.0(9)
C42 C43 C44 O5 -179.3(5)
C43 C44 C45 C46 -1.4(9)
O5 C44 C45 C46 178.0(5)
C44 C45 C46 C41 2.4(9)
C42 C41 C46 C45 -2.0(8)
C2A C41 C46 C45 178.1(5)
C43 C44 O5 C47 -77.1(7)
C45 C44 O5 C47 103.6(6)
C44 O5 C47 O6 -5.1(9)
C44 O5 C47 C48 174.4(5)
O6 C47 C48 C53 15.6(10)
O5 C47 C48 C53 -163.8(5)
O6 C47 C48 C49 -163.0(6)
O5 C47 C48 C49 17.6(8)
C53 C48 C49 C50 -0.2(9)
C47 C48 C49 C50 178.3(5)
C48 C49 C50 C51 1.1(9)
C48 C49 C50 Br3 -176.9(4)
C49 C50 C51 C52 0.5(10)
Br3 C50 C51 C52 178.4(5)
C50 C51 C52 C53 -2.9(10)
C49 C48 C53 C52 -2.6(10)
C47 C48 C53 C52 178.9(6)
C51 C52 C53 C48 3.9(10)
C2A C1A C61 C62 57.5(8)
C1 C1A C61 C62 -125.0(6)
C2A C1A C61 C66 -123.2(6)
C1 C1A C61 C66 54.4(7)
C66 C61 C62 C63 2.4(9)
C1A C61 C62 C63 -178.3(6)
C61 C62 C63 C64 -0.2(10)
C62 C63 C64 C65 -0.7(10)
C62 C63 C64 O7 172.8(5)
C63 C64 C65 C66 -0.6(10)
O7 C64 C65 C66 -173.8(5)
C64 C65 C66 C61 2.9(9)
C62 C61 C66 C65 -3.8(9)
C1A C61 C66 C65 176.9(5)
C65 C64 O7 C67 -69.1(8)
C63 C64 O7 C67 117.4(6)
C64 O7 C67 O8 2.7(10)
C64 O7 C67 C68 180.0(5)
O8 C67 C68 C69 -170.7(7)
O7 C67 C68 C69 12.1(9)
O8 C67 C68 C73 8.2(10)
O7 C67 C68 C73 -169.0(6)
C73 C68 C69 C70 -1.5(10)
C67 C68 C69 C70 177.4(6)
C68 C69 C70 C71 1.1(10)
C68 C69 C70 Br4 180.0(5)
C69 C70 C71 C72 -1.0(11)
Br4 C70 C71 C72 -180.0(6)
C70 C71 C72 C73 1.4(11)
C71 C72 C73 C68 -1.7(11)
C69 C68 C73 C72 1.8(10)
C67 C68 C73 C72 -177.2(6)
O81 C81 N81 C83 -16(4)
O81 C81 N81 C82 162(4)

loop_
_cod_related_entry_id
_cod_related_entry_database
_cod_related_entry_code
1 ChemSpider 30661401
